data_8102946
loop_
_publ_author_name
'Phanon, D.'
'Gautier-Luneau, I.'

_publ_section_title
;
Crystal structure of indium triiodate trihydrate, In[IO~3~]~3~ &#x00B7; 
3H~2~O
;
_journal_issue 3
_journal_name_full 'Zeitschrift f\"ur Kristallographie - New Crystal Structures'
_journal_page_first 249
_journal_page_last 250
_journal_volume 221
_journal_year 2006
_chemical_formula_structural 'In[IO3]3 &#x00B7; 3H2O'
_chemical_formula_sum 'H6 I3 In O12'
_chemical_formula_weight 693.52
_chemical_name_systematic
;
 indium triiodate trihydrate
;
_space_group_IT_number 2
_symmetry_cell_setting triclinic
_symmetry_space_group_name_Hall '-P 1'
_symmetry_space_group_name_H-M 'P -1'
_atom_sites_solution_hydrogens geom
_atom_sites_solution_primary direct
_atom_sites_solution_secondary difmap
_audit_creation_method SHELXL-97
_cell_angle_alpha 94.01(2)
_cell_angle_beta 107.75(1)
_cell_angle_gamma 93.59(1)
_cell_formula_units_Z 2
_cell_length_a 6.862(1)
_cell_length_b 7.282(2)
_cell_length_c 11.137(3)
_cell_measurement_temperature 293(1)
_cell_volume 526.6(2)
_computing_molecular_graphics GRETEP
_computing_structure_refinement 'SHELXL-97 (Sheldrick, 1997)'
_computing_structure_solution SIR92
_diffrn_ambient_temperature 293(2)
_diffrn_measured_fraction_theta_full 0.993
_diffrn_measured_fraction_theta_max 0.993
_diffrn_measurement_device_type 'Nonius KappaCCD'
_diffrn_measurement_method CCD
_diffrn_radiation_monochromator graphite
_diffrn_radiation_source 'fine-focus sealed tube'
_diffrn_radiation_type AgK\a
_diffrn_radiation_wavelength 0.56085
_diffrn_reflns_av_R_equivalents 0.0554
_diffrn_reflns_av_sigmaI/netI 0.0344
_diffrn_reflns_limit_h_max 8
_diffrn_reflns_limit_h_min -8
_diffrn_reflns_limit_k_max 9
_diffrn_reflns_limit_k_min -9
_diffrn_reflns_limit_l_max 14
_diffrn_reflns_limit_l_min -14
_diffrn_reflns_number 14815
_diffrn_reflns_theta_full 21.39
_diffrn_reflns_theta_max 21.39
_diffrn_reflns_theta_min 3.17
_exptl_absorpt_coefficient_mu 5.87
_exptl_absorpt_correction_T_max 0.644
_exptl_absorpt_correction_T_min 0.262
_exptl_absorpt_correction_type integration
_exptl_absorpt_process_details 'Coppens, 1970'
_exptl_crystal_colour colorless
_exptl_crystal_density_diffrn 4.336
_exptl_crystal_density_method 'not measured'
_exptl_crystal_description rod
_exptl_crystal_F_000 620
_exptl_crystal_size_max 0.30
_exptl_crystal_size_mid 0.07
_exptl_crystal_size_min 0.05
_refine_diff_density_max 3.001
_refine_diff_density_min -1.938
_refine_diff_density_rms 0.32
_refine_ls_extinction_method none
_refine_ls_goodness_of_fit_ref 1.064
_refine_ls_hydrogen_treatment none
_refine_ls_matrix_type full
_refine_ls_number_parameters 148
_refine_ls_number_reflns 2415
_refine_ls_number_restraints 0
_refine_ls_restrained_S_all 1.064
_refine_ls_R_factor_all 0.0397
_refine_ls_R_factor_gt 0.0344
_refine_ls_shift/su_max 0
_refine_ls_shift/su_mean 0
_refine_ls_structure_factor_coef Fsqd
_refine_ls_weighting_details 'calc w=1/[\s^2^(Fo^2^)+(0.0482P)^2^+5.2321P] where P=(Fo^2^+2Fc^2^)/3'
_refine_ls_weighting_scheme calc
_refine_ls_wR_factor_gt 0.0854
_refine_ls_wR_factor_ref 0.0894
_reflns_number_gt 2158
_reflns_number_total 2415
_reflns_threshold_expression >2sigma(I)
_cod_data_source_file 409881.cff
_cod_data_source_block In(IO3)3_3H2O
_cod_original_cell_volume 526.7(2)
_cod_original_sg_symbol_H-M P-1
_cod_original_formula_sum 'H6 I3 In1 O12'
_cod_database_code 8102946

loop_
_symmetry_equiv_pos_as_xyz
'x, y, z'
'-x, -y, -z'

loop_
_atom_site_label
_atom_site_type_symbol
_atom_site_fract_x
_atom_site_fract_y
_atom_site_fract_z
_atom_site_U_iso_or_equiv
_atom_site_adp_type
_atom_site_occupancy
_atom_site_symmetry_multiplicity
_atom_site_Wyckoff_symbol
_atom_site_calc_flag
_atom_site_refinement_flags
_atom_site_disorder_assembly
_atom_site_disorder_group
In1 In 0.5 0 0 0.01359(16) Uani 1 1 d d S . .
In2 In 0.5 0 0.5 0.02034(18) Uani 1 1 f d S . .
I1 I 0.85033(6) -0.05973(6) 0.31775(4) 0.01455(13) Uani 1 2 i d . . .
I2 I 0.97965(6) 0.25716(6) -0.00261(4) 0.01462(13) Uani 1 2 i d . . .
I3 I 0.63141(7) 0.44168(6) 0.17365(4) 0.01627(13) Uani 1 2 i d . . .
O11 O 0.6030(8) -0.0674(8) 0.1962(5) 0.0215(11) Uani 1 2 i d . . .
O12 O 0.7769(8) 0.0409(7) 0.4512(5) 0.0192(10) Uani 1 2 i d . . .
O13 O 0.8340(9) -0.2937(8) 0.3525(5) 0.0252(12) Uani 1 2 i d . . .
O21 O 0.7976(8) 0.0511(7) -0.0211(6) 0.0238(12) Uani 1 2 i d . . .
O22 O 1.0117(10) 0.2310(8) -0.1565(6) 0.0277(12) Uani 1 2 i d . . .
O23 O 0.7958(8) 0.4297(7) -0.0294(6) 0.0222(11) Uani 1 2 i d . . .
O31 O 0.5138(10) 0.4170(8) 0.2956(6) 0.0302(13) Uani 1 2 i d . . .
O32 O 0.4563(8) 0.2732(7) 0.0545(5) 0.0210(11) Uani 1 2 i d . . .
O33 O 0.8463(8) 0.3068(8) 0.2263(6) 0.0255(12) Uani 1 2 i d . . .
O1 O 0.3228(9) 0.0986(10) 0.3202(6) 0.0350(14) Uani 1 2 i d . . .
O2 O 0.4138(12) -0.2718(10) 0.4101(8) 0.0443(18) Uani 1 2 i d . . .
O3 O 0.8224(11) 0.5430(11) 0.5695(7) 0.0442(17) Uani 1 2 i d . . .

loop_
_atom_site_aniso_label
_atom_site_aniso_U_11
_atom_site_aniso_U_22
_atom_site_aniso_U_33
_atom_site_aniso_U_23
_atom_site_aniso_U_13
_atom_site_aniso_U_12
In1 0.0140(3) 0.0121(3) 0.0144(3) -0.0020(3) 0.0049(2) 0.0003(2)
In2 0.0183(3) 0.0208(4) 0.0215(4) -0.0001(3) 0.0063(3) 0.0004(3)
I1 0.0151(2) 0.0139(2) 0.0145(2) -0.00128(16) 0.00544(17) -0.00139(16)
I2 0.0153(2) 0.0113(2) 0.0173(2) -0.00125(17) 0.00615(17) -0.00064(15)
I3 0.0206(2) 0.0116(2) 0.0157(2) -0.00214(17) 0.00542(17) -0.00040(16)
O11 0.014(2) 0.028(3) 0.019(3) -0.001(2) 0.0018(19) -0.002(2)
O12 0.020(2) 0.020(3) 0.017(2) -0.006(2) 0.007(2) -0.001(2)
O13 0.034(3) 0.017(3) 0.022(3) 0.004(2) 0.005(2) 0.001(2)
O21 0.018(2) 0.013(2) 0.042(3) -0.004(2) 0.013(2) -0.0009(19)
O22 0.036(3) 0.028(3) 0.022(3) 0.001(2) 0.013(2) 0.008(3)
O23 0.023(3) 0.014(2) 0.030(3) -0.002(2) 0.008(2) 0.003(2)
O31 0.043(3) 0.024(3) 0.026(3) -0.005(2) 0.017(3) -0.007(3)
O32 0.020(2) 0.015(2) 0.024(3) -0.008(2) 0.004(2) 0.0003(19)
O33 0.021(3) 0.017(3) 0.034(3) 0.002(2) 0.003(2) 0.003(2)
O1 0.030(3) 0.039(4) 0.038(4) 0.006(3) 0.013(3) 0.003(3)
O2 0.054(4) 0.029(3) 0.058(5) -0.016(3) 0.034(4) -0.002(3)
O3 0.041(4) 0.053(5) 0.034(4) 0.011(3) 0.002(3) 0.000(3)

loop_
_atom_type_symbol
_atom_type_description
_atom_type_scat_dispersion_real
_atom_type_scat_dispersion_imag
_atom_type_scat_source
In In -1.2843 0.8542 'International Tables Vol C Tables 4.2.6.8 and 6.1.1.4'
I I -0.8919 1.1868 'International Tables Vol C Tables 4.2.6.8 and 6.1.1.4'
O O 0.0056 0.0036 'International Tables Vol C Tables 4.2.6.8 and 6.1.1.4'
H H 0.0 0.0 'International Tables Vol C Tables 4.2.6.8 and 6.1.1.4'

loop_
_geom_angle_atom_site_label_1
_geom_angle_atom_site_label_2
_geom_angle_atom_site_label_3
_geom_angle
_geom_angle_site_symmetry_1
_geom_angle_site_symmetry_3
_geom_angle_publ_flag
O32 In1 O32 180.0(4) . 2_655 ?
O32 In1 O21 81.8(2) . 2_655 ?
O32 In1 O21 98.2(2) 2_655 2_655 ?
O32 In1 O21 98.2(2) . . ?
O32 In1 O21 81.8(2) 2_655 . ?
O21 In1 O21 180.0(3) 2_655 . ?
O32 In1 O11 92.2(2) . . ?
O32 In1 O11 87.8(2) 2_655 . ?
O21 In1 O11 82.8(2) 2_655 . ?
O21 In1 O11 97.2(2) . . ?
O32 In1 O11 87.8(2) . 2_655 ?
O32 In1 O11 92.2(2) 2_655 2_655 ?
O21 In1 O11 97.2(2) 2_655 2_655 ?
O21 In1 O11 82.8(2) . 2_655 ?
O11 In1 O11 180.0(3) . 2_655 ?
O2 In2 O2 180.00(18) . 2_656 ?
O2 In2 O12 83.7(2) . 2_656 ?
O2 In2 O12 96.3(2) 2_656 2_656 ?
O2 In2 O12 96.3(2) . . ?
O2 In2 O12 83.7(2) 2_656 . ?
O12 In2 O12 180 2_656 . ?
O2 In2 O1 92.7(3) . 2_656 ?
O2 In2 O1 87.3(3) 2_656 2_656 ?
O12 In2 O1 90.5(2) 2_656 2_656 ?
O12 In2 O1 89.5(2) . 2_656 ?
O2 In2 O1 87.3(3) . . ?
O2 In2 O1 92.7(3) 2_656 . ?
O12 In2 O1 89.5(2) 2_656 . ?
O12 In2 O1 90.5(2) . . ?
O1 In2 O1 180.0000(10) 2_656 . ?
O13 I1 O11 97.6(3) . . ?
O13 I1 O12 97.0(3) . . ?
O11 I1 O12 98.4(2) . . ?
O22 I2 O23 99.4(3) . . ?
O22 I2 O21 97.8(3) . . ?
O23 I2 O21 98.1(2) . . ?
O31 I3 O33 101.1(3) . . ?
O31 I3 O32 97.3(3) . . ?
O33 I3 O32 99.4(2) . . ?

loop_
_geom_bond_atom_site_label_1
_geom_bond_atom_site_label_2
_geom_bond_distance
_geom_bond_site_symmetry_2
_geom_bond_publ_flag
In1 O32 2.106(5) . ?
In1 O32 2.106(5) 2_655 ?
In1 O21 2.139(5) 2_655 ?
In1 O21 2.139(5) . ?
In1 O11 2.184(6) . ?
In1 O11 2.184(6) 2_655 ?
In2 O2 2.118(7) . ?
In2 O12 2.139(5) . ?
In2 O1 2.198(7) . ?
I1 O13 1.778(6) . ?
I1 O11 1.814(5) . ?
I1 O12 1.831(5) . ?
I2 O22 1.792(6) . ?
I2 O23 1.811(5) . ?
I2 O21 1.849(5) . ?
I3 O31 1.792(6) . ?
I3 O33 1.794(5) . ?
I3 O32 1.823(5) . ?
